data_4502689
loop_
_publ_author_name
'Keene, Tony D.'
'Zimmermann, Iwan'
'Neels, Antonia'
'Sereda, Olha'
'Hauser, J\"urg'
'Liu, Shi-Xia'
'Decurtins, Silvio'

_publ_section_title
;
 Crystal Engineering of a Series of Arylammonium Copper(II) Malonates
;
_journal_issue 4
_journal_name_full 'Crystal Growth &amp; Design'
_journal_page_first 1854
_journal_paper_doi 10.1021/cg9015349
_journal_volume 10
_journal_year 2010
_chemical_formula_moiety 'C6 H8 Cu O10, 2(C8 H10 N O2)'
_chemical_formula_sum 'C22 H28 Cu N2 O14'
_chemical_formula_weight 608.00
_chemical_melting_point ?
_chemical_name_common
;
 [4-cbnlH]2[Cu(II)(mal)2(H2O)2]
;
_chemical_name_systematic
;
 [4-cbnlH]2[Cu(II)(mal)2(H2O)2]
;
_space_group_IT_number 14
_symmetry_cell_setting monoclinic
_symmetry_space_group_name_Hall '-P 2ybc'
_symmetry_space_group_name_H-M 'P 1 21/c 1'
_atom_sites_solution_hydrogens geom
_atom_sites_solution_primary direct
_atom_sites_solution_secondary difmap
_audit_creation_method SHELXL-97
_cell_angle_alpha 90.00
_cell_angle_beta 102.544(2)
_cell_angle_gamma 90.00
_cell_formula_units_Z 2
_cell_length_a 13.8639(6)
_cell_length_b 8.2453(4)
_cell_length_c 11.7648(5)
_cell_measurement_reflns_used 9920
_cell_measurement_temperature 173(2)
_cell_measurement_theta_max 37.302
_cell_measurement_theta_min 2.793
_cell_volume 1312.76(10)
_computing_cell_refinement 'SAINT-Plus Version 7.24A (Bruker, 2009)'
_computing_data_collection 'APEX2 Version 2.1-4 (Bruker, 2009)'
_computing_data_reduction 'SAINT-Plus Version 7.24A (Bruker, 2009)'
_computing_molecular_graphics 'DIAMOND 2.1a (Brandenberg, 1999)'
_computing_publication_material 'SHELXL-97 (Sheldrick, 2008)'
_computing_structure_refinement 'SHELXL-97 (Sheldrick, 2008)'
_computing_structure_solution 'SIR92 (Altomare, 1994)'
_diffrn_ambient_temperature 173(2)
_diffrn_measured_fraction_theta_full 0.986
_diffrn_measured_fraction_theta_max 0.912
_diffrn_measurement_device_type 'Bruker SMART APEX II CCD area-detector diffractometer'
_diffrn_measurement_method 'rotation method'
_diffrn_radiation_monochromator graphite
_diffrn_radiation_source 'fine-focus sealed tube'
_diffrn_radiation_type MoK\a
_diffrn_radiation_wavelength 0.71073
_diffrn_reflns_av_R_equivalents 0.0288
_diffrn_reflns_av_sigmaI/netI 0.0169
_diffrn_reflns_limit_h_max 23
_diffrn_reflns_limit_h_min -22
_diffrn_reflns_limit_k_max 14
_diffrn_reflns_limit_k_min -13
_diffrn_reflns_limit_l_max 19
_diffrn_reflns_limit_l_min -17
_diffrn_reflns_number 65362
_diffrn_reflns_theta_full 35.70
_diffrn_reflns_theta_max 37.81
_diffrn_reflns_theta_min 2.89
_diffrn_standards_number 0
_exptl_absorpt_coefficient_mu 0.906
_exptl_absorpt_correction_T_max 0.8147
_exptl_absorpt_correction_T_min 0.7145
_exptl_absorpt_correction_type multi-scan
_exptl_absorpt_process_details 'SADABS 2008-1 (Sheldrick, 1996)'
_exptl_crystal_colour blue
_exptl_crystal_density_diffrn 1.538
_exptl_crystal_density_method 'not measured'
_exptl_crystal_description block
_exptl_crystal_F_000 630
_exptl_crystal_size_max 0.479
_exptl_crystal_size_mid 0.439
_exptl_crystal_size_min 0.224
_refine_diff_density_max 0.448
_refine_diff_density_min -0.632
_refine_diff_density_rms 0.079
_refine_ls_extinction_method none
_refine_ls_goodness_of_fit_ref 1.067
_refine_ls_hydrogen_treatment mixed
_refine_ls_matrix_type full
_refine_ls_number_parameters 184
_refine_ls_number_reflns 6432
_refine_ls_number_restraints 3
_refine_ls_restrained_S_all 1.066
_refine_ls_R_factor_all 0.0356
_refine_ls_R_factor_gt 0.0285
_refine_ls_shift/su_max 0.000
_refine_ls_shift/su_mean 0.000
_refine_ls_structure_factor_coef Fsqd
_refine_ls_weighting_details 'w=1/[\s^2^(Fo^2^)+(0.0478P)^2^+0.2693P] where P=(Fo^2^+2Fc^2^)/3'
_refine_ls_weighting_scheme calc
_refine_ls_wR_factor_gt 0.0829
_refine_ls_wR_factor_ref 0.0866
_reflns_number_gt 5517
_reflns_number_total 6432
_reflns_threshold_expression >2sigma(I)
_cod_data_source_file cg9015349_si_005.cif
_cod_data_source_block cbnl
_cod_depositor_comments
;
The following automatic conversions were performed:

'_chemical_melting_point' value 'n/a' was changed to '?' - the value
is undefined or not given.

Automatic conversion script
Id: cif_fix_values 1715 2011-07-08 13:25:40Z adriana 
;
_cod_original_sg_symbol_H-M 'P 21/c'
_cod_database_code 4502689

loop_
_symmetry_equiv_pos_as_xyz
'x, y, z'
'-x, y+1/2, -z+1/2'
'-x, -y, -z'
'x, -y-1/2, z-1/2'

loop_
_atom_site_label
_atom_site_type_symbol
_atom_site_fract_x
_atom_site_fract_y
_atom_site_fract_z
_atom_site_U_iso_or_equiv
_atom_site_adp_type
_atom_site_occupancy
_atom_site_symmetry_multiplicity
_atom_site_calc_flag
_atom_site_refinement_flags
Cu1 Cu 0.0000 0.0000 0.5000 0.01527(4) Uani 1 2 d S
O4 O 0.06917(5) -0.11790(7) 0.39894(5) 0.01747(11) Uani 1 1 d .
O1 O 0.05151(5) 0.20733(7) 0.46069(5) 0.01869(11) Uani 1 1 d .
O3 O 0.13414(5) -0.15179(8) 0.24543(6) 0.02107(12) Uani 1 1 d .
N1 N 0.15489(5) 0.61179(8) 0.51793(6) 0.01706(12) Uani 1 1 d .
H1A H 0.1259 0.6862 0.4641 0.026 Uiso 1 1 calc R
H1B H 0.1324 0.6254 0.5845 0.026 Uiso 1 1 calc R
H1C H 0.1396 0.5101 0.4895 0.026 Uiso 1 1 calc R
O1W O -0.15021(6) 0.03703(9) 0.34276(6) 0.02398(13) Uani 1 1 d D
O2 O 0.12448(5) 0.36851(7) 0.35537(6) 0.02247(12) Uani 1 1 d .
C3 C 0.08504(6) 0.23618(9) 0.37076(6) 0.01530(12) Uani 1 1 d .
C1 C 0.09541(6) -0.06401(9) 0.30874(6) 0.01421(12) Uani 1 1 d .
C2 C 0.07582(7) 0.11184(9) 0.27397(7) 0.01897(14) Uani 1 1 d .
H2A H 0.0081 0.1193 0.2253 0.023 Uiso 1 1 calc R
H2B H 0.1220 0.1431 0.2243 0.023 Uiso 1 1 calc R
C5 C 0.39973(7) 0.28376(12) 0.79919(8) 0.02378(16) Uani 1 1 d .
C10 C 0.26413(7) 0.63414(11) 0.54353(8) 0.02324(16) Uani 1 1 d .
H10A H 0.2808 0.7451 0.5736 0.028 Uiso 1 1 calc R
H10B H 0.2885 0.6212 0.4710 0.028 Uiso 1 1 calc R
C8 C 0.31393(7) 0.51146(10) 0.63248(8) 0.02169(15) Uani 1 1 d .
C7 C 0.36866(8) 0.56205(12) 0.73983(9) 0.02801(18) Uani 1 1 d .
H7 H 0.3763 0.6746 0.7567 0.034 Uiso 1 1 calc R
C4 C 0.44319(7) 0.16025(13) 0.88757(8) 0.02494(17) Uani 1 1 d .
C9 C 0.30317(8) 0.34610(12) 0.60842(9) 0.02719(18) Uani 1 1 d .
H9 H 0.2670 0.3109 0.5345 0.033 Uiso 1 1 calc R
O6 O 0.50336(6) 0.21366(12) 0.97984(7) 0.03302(17) Uani 1 1 d .
H6O H 0.5240 0.1356 1.0244 0.050 Uiso 1 1 calc R
O5 O 0.42134(7) 0.01416(10) 0.87050(8) 0.03287(18) Uani 1 1 d .
C6 C 0.34502(7) 0.23238(12) 0.69180(9) 0.02746(18) Uani 1 1 d .
H6 H 0.3363 0.1198 0.6755 0.033 Uiso 1 1 calc R
C11 C 0.41240(8) 0.44872(14) 0.82297(9) 0.02945(19) Uani 1 1 d .
H11 H 0.4508 0.4839 0.8957 0.035 Uiso 1 1 calc R
H1W H -0.1507(12) 0.1291(8) 0.3048(10) 0.035 Uiso 1 1 d D
H2W H -0.1452(12) -0.0393(11) 0.2921(9) 0.035 Uiso 1 1 d D

loop_
_atom_site_aniso_label
_atom_site_aniso_U_11
_atom_site_aniso_U_22
_atom_site_aniso_U_33
_atom_site_aniso_U_23
_atom_site_aniso_U_13
_atom_site_aniso_U_12
Cu1 0.02455(8) 0.00947(6) 0.01417(7) 0.00061(4) 0.00945(5) 0.00175(4)
O4 0.0279(3) 0.0121(2) 0.0148(2) 0.00248(17) 0.0099(2) 0.00395(19)
O1 0.0302(3) 0.0126(2) 0.0154(2) -0.00063(18) 0.0096(2) -0.0013(2)
O3 0.0317(3) 0.0151(2) 0.0201(3) -0.0020(2) 0.0139(2) 0.0018(2)
N1 0.0219(3) 0.0147(3) 0.0146(3) 0.0014(2) 0.0039(2) 0.0040(2)
O1W 0.0363(4) 0.0174(2) 0.0188(3) -0.0006(2) 0.0072(2) -0.0013(3)
O2 0.0363(3) 0.0134(2) 0.0188(3) 0.00010(19) 0.0084(2) -0.0066(2)
C3 0.0214(3) 0.0111(3) 0.0135(3) 0.0007(2) 0.0039(2) 0.0011(2)
C1 0.0191(3) 0.0114(3) 0.0125(3) -0.0006(2) 0.0042(2) -0.0004(2)
C2 0.0337(4) 0.0115(3) 0.0130(3) 0.0007(2) 0.0081(3) 0.0007(3)
C5 0.0205(3) 0.0271(4) 0.0225(4) 0.0077(3) 0.0018(3) 0.0037(3)
C10 0.0220(4) 0.0228(4) 0.0250(4) 0.0080(3) 0.0051(3) 0.0019(3)
C8 0.0194(3) 0.0226(4) 0.0225(4) 0.0062(3) 0.0030(3) 0.0031(3)
C7 0.0310(4) 0.0236(4) 0.0263(4) 0.0033(3) -0.0006(3) 0.0010(3)
C4 0.0209(4) 0.0295(4) 0.0236(4) 0.0088(3) 0.0031(3) 0.0039(3)
C9 0.0289(4) 0.0238(4) 0.0246(4) 0.0042(3) -0.0036(3) 0.0037(3)
O6 0.0323(4) 0.0366(4) 0.0257(3) 0.0103(3) -0.0036(3) 0.0034(3)
O5 0.0302(4) 0.0302(4) 0.0349(4) 0.0128(3) -0.0003(3) 0.0012(3)
C6 0.0279(4) 0.0225(4) 0.0281(4) 0.0056(3) -0.0024(3) 0.0036(3)
C11 0.0323(5) 0.0288(4) 0.0233(4) 0.0036(3) -0.0029(3) 0.0018(4)

loop_
_atom_type_symbol
_atom_type_description
_atom_type_scat_dispersion_real
_atom_type_scat_dispersion_imag
_atom_type_scat_source
C C 0.0033 0.0016 'International Tables Vol C Tables 4.2.6.8 and 6.1.1.4'
H H 0.0000 0.0000 'International Tables Vol C Tables 4.2.6.8 and 6.1.1.4'
N N 0.0061 0.0033 'International Tables Vol C Tables 4.2.6.8 and 6.1.1.4'
O O 0.0106 0.0060 'International Tables Vol C Tables 4.2.6.8 and 6.1.1.4'
Cu Cu 0.3201 1.2651 'International Tables Vol C Tables 4.2.6.8 and 6.1.1.4'

loop_
_geom_angle_atom_site_label_1
_geom_angle_atom_site_label_2
_geom_angle_atom_site_label_3
_geom_angle
_geom_angle_site_symmetry_1
_geom_angle_site_symmetry_3
O4 Cu1 O4 180.00(2) 3_556 .
O4 Cu1 O1 87.78(2) 3_556 .
O4 Cu1 O1 92.22(2) . .
O4 Cu1 O1 92.22(2) 3_556 3_556
O4 Cu1 O1 87.78(2) . 3_556
O1 Cu1 O1 180.0 . 3_556
O4 Cu1 O1W 87.07(3) 3_556 .
O4 Cu1 O1W 92.93(3) . .
O1 Cu1 O1W 90.38(3) . .
O1 Cu1 O1W 89.62(3) 3_556 .
O4 Cu1 O1W 92.93(3) 3_556 3_556
O4 Cu1 O1W 87.07(3) . 3_556
O1 Cu1 O1W 89.62(3) . 3_556
O1 Cu1 O1W 90.38(3) 3_556 3_556
O1W Cu1 O1W 180.0 . 3_556
C1 O4 Cu1 127.11(5) . .
C3 O1 Cu1 125.68(5) . .
C10 N1 H1A 109.5 . .
C10 N1 H1B 109.5 . .
H1A N1 H1B 109.5 . .
C10 N1 H1C 109.5 . .
H1A N1 H1C 109.5 . .
H1B N1 H1C 109.5 . .
Cu1 O1W H1W 113.3(10) . .
Cu1 O1W H2W 103.9(10) . .
H1W O1W H2W 105.44(16) . .
O2 C3 O1 122.40(7) . .
O2 C3 C2 116.68(7) . .
O1 C3 C2 120.89(7) . .
O3 C1 O4 122.37(7) . .
O3 C1 C2 118.14(7) . .
O4 C1 C2 119.45(6) . .
C1 C2 C3 117.60(6) . .
C1 C2 H2A 107.9 . .
C3 C2 H2A 107.9 . .
C1 C2 H2B 107.9 . .
C3 C2 H2B 107.9 . .
H2A C2 H2B 107.2 . .
C6 C5 C11 120.01(8) . .
C6 C5 C4 119.01(9) . .
C11 C5 C4 120.97(9) . .
N1 C10 C8 110.41(7) . .
N1 C10 H10A 109.6 . .
C8 C10 H10A 109.6 . .
N1 C10 H10B 109.6 . .
C8 C10 H10B 109.6 . .
H10A C10 H10B 108.1 . .
C7 C8 C9 119.45(8) . .
C7 C8 C10 120.41(8) . .
C9 C8 C10 120.12(8) . .
C8 C7 C11 120.38(9) . .
C8 C7 H7 119.8 . .
C11 C7 H7 119.8 . .
O5 C4 O6 123.59(9) . .
O5 C4 C5 120.10(9) . .
O6 C4 C5 116.31(9) . .
C6 C9 C8 120.45(9) . .
C6 C9 H9 119.8 . .
C8 C9 H9 119.8 . .
C4 O6 H6O 109.5 . .
C9 C6 C5 119.83(9) . .
C9 C6 H6 120.1 . .
C5 C6 H6 120.1 . .
C5 C11 C7 119.85(9) . .
C5 C11 H11 120.1 . .
C7 C11 H11 120.1 . .

loop_
_geom_bond_atom_site_label_1
_geom_bond_atom_site_label_2
_geom_bond_distance
_geom_bond_site_symmetry_2
Cu1 O4 1.9426(6) 3_556
Cu1 O4 1.9426(6) .
Cu1 O1 1.9467(6) .
Cu1 O1 1.9467(6) 3_556
Cu1 O1W 2.4857(7) .
Cu1 O1W 2.4857(7) 3_556
O4 C1 1.2742(9) .
O1 C3 1.2672(9) .
O3 C1 1.2413(9) .
N1 C10 1.4900(11) .
N1 H1A 0.9100 .
N1 H1B 0.9100 .
N1 H1C 0.9100 .
O1W H1W 0.8797(10) .
O1W H2W 0.8797(10) .
O2 C3 1.2511(9) .
C3 C2 1.5169(11) .
C1 C2 1.5150(10) .
C2 H2A 0.9900 .
C2 H2B 0.9900 .
C5 C6 1.3910(13) .
C5 C11 1.3920(16) .
C5 C4 1.4863(12) .
C10 C8 1.5103(12) .
C10 H10A 0.9900 .
C10 H10B 0.9900 .
C8 C7 1.3887(14) .
C8 C9 1.3939(13) .
C7 C11 1.3929(14) .
C7 H7 0.9500 .
C4 O5 1.2477(13) .
C4 O6 1.2941(12) .
C9 C6 1.3896(13) .
C9 H9 0.9500 .
O6 H6O 0.8400 .
C6 H6 0.9500 .
C11 H11 0.9500 .

loop_
_geom_torsion_atom_site_label_1
_geom_torsion_atom_site_label_2
_geom_torsion_atom_site_label_3
_geom_torsion_atom_site_label_4
_geom_torsion
_geom_torsion_site_symmetry_1
O1 Cu1 O4 C1 -26.47(7) .
O1 Cu1 O4 C1 153.53(7) 3_556
O1W Cu1 O4 C1 64.02(7) .
O1W Cu1 O4 C1 -115.98(7) 3_556
O4 Cu1 O1 C3 -159.26(7) 3_556
O4 Cu1 O1 C3 20.74(7) .
O1W Cu1 O1 C3 -72.20(7) .
O1W Cu1 O1 C3 107.80(7) 3_556
Cu1 O1 C3 O2 -174.02(6) .
Cu1 O1 C3 C2 8.06(11) .
Cu1 O4 C1 O3 -175.49(6) .
Cu1 O4 C1 C2 2.27(11) .
O3 C1 C2 C3 -146.17(8) .
O4 C1 C2 C3 35.97(11) .
O2 C3 C2 C1 140.09(8) .
O1 C3 C2 C1 -41.88(11) .
N1 C10 C8 C7 -117.64(10) .
N1 C10 C8 C9 60.74(12) .
C9 C8 C7 C11 -0.08(16) .
C10 C8 C7 C11 178.31(10) .
C6 C5 C4 O5 -8.17(15) .
C11 C5 C4 O5 171.28(10) .
C6 C5 C4 O6 171.62(9) .
C11 C5 C4 O6 -8.93(14) .
C7 C8 C9 C6 1.33(16) .
C10 C8 C9 C6 -177.07(9) .
C8 C9 C6 C5 -1.31(16) .
C11 C5 C6 C9 0.04(16) .
C4 C5 C6 C9 179.49(9) .
C6 C5 C11 C7 1.19(16) .
C4 C5 C11 C7 -178.25(9) .
C8 C7 C11 C5 -1.17(17) .
